data_7215495
loop_
_publ_author_name
'Santato, Clara'
'Favaretto, Laura'
'Melucci, Manuela'
'Zanelli, Alberto'
'Gazzano, Massimo'
'Monari, Magda'
'Isik, Dilek'
'Banville, David'
'Bertolazzi, Simone'
'Loranger, S\'ebastien'
'Cicoira, Fabio'

_publ_section_title
;
 Influence of the oxidation level on the electronic, morphological and
 charge transport properties of novel dithienothiophene S-oxide and
 S,S-dioxide inner core oligomers
;
_journal_issue 4
_journal_name_full 'Journal of Materials Chemistry'
_journal_page_first 669
_journal_paper_doi 10.1039/b917587c
_journal_volume 20
_journal_year 2010
_chemical_formula_sum 'C30 H36 O2 S5'
_chemical_formula_weight 588.89
_chemical_name_systematic
;
?
;
_space_group_IT_number 2
_symmetry_cell_setting triclinic
_symmetry_space_group_name_Hall '-P 1'
_symmetry_space_group_name_H-M 'P -1'
_atom_sites_solution_hydrogens geom
_atom_sites_solution_primary direct
_atom_sites_solution_secondary difmap
_audit_creation_method SHELXL-97
_cell_angle_alpha 80.407(2)
_cell_angle_beta 87.018(2)
_cell_angle_gamma 88.813(2)
_cell_formula_units_Z 2
_cell_length_a 9.2754(15)
_cell_length_b 11.6067(19)
_cell_length_c 14.374(2)
_cell_measurement_temperature 296(2)
_cell_volume 1523.6(4)
_computing_cell_refinement SMART
_computing_data_collection SMART
_computing_data_reduction SAINT
_computing_molecular_graphics 'SCHAKAL99 (Keller 1999)'
_computing_publication_material 'SHELXL-97 (Sheldrick, 1997)'
_computing_structure_refinement 'SHELXL-97 (Sheldrick, 1997)'
_computing_structure_solution 'SHELXS-97 (Sheldrick, 1990)'
_diffrn_ambient_temperature 296(2)
_diffrn_measured_fraction_theta_full 0.906
_diffrn_measured_fraction_theta_max 0.906
_diffrn_radiation_monochromator graphite
_diffrn_radiation_source 'fine-focus sealed tube'
_diffrn_radiation_type MoK\a
_diffrn_radiation_wavelength 0.71073
_diffrn_reflns_av_R_equivalents 0.0359
_diffrn_reflns_av_sigmaI/netI 0.0581
_diffrn_reflns_limit_h_max 12
_diffrn_reflns_limit_h_min -12
_diffrn_reflns_limit_k_max 14
_diffrn_reflns_limit_k_min -14
_diffrn_reflns_limit_l_max 18
_diffrn_reflns_limit_l_min -18
_diffrn_reflns_number 16795
_diffrn_reflns_theta_full 28.56
_diffrn_reflns_theta_max 28.56
_diffrn_reflns_theta_min 1.44
_exptl_absorpt_coefficient_mu 0.406
_exptl_absorpt_correction_T_max 0.976
_exptl_absorpt_correction_T_min 0.922
_exptl_absorpt_correction_type empirical
_exptl_absorpt_process_details SADABS
_exptl_crystal_colour red
_exptl_crystal_density_diffrn 1.284
_exptl_crystal_density_method 'not measured'
_exptl_crystal_description Needle
_exptl_crystal_F_000 624
_exptl_crystal_size_max 0.200
_exptl_crystal_size_mid 0.06
_exptl_crystal_size_min 0.05
_refine_diff_density_max 0.364
_refine_diff_density_min -0.242
_refine_diff_density_rms 0.055
_refine_ls_extinction_method none
_refine_ls_goodness_of_fit_ref 1.003
_refine_ls_hydrogen_treatment mixed
_refine_ls_matrix_type full
_refine_ls_number_parameters 338
_refine_ls_number_reflns 7060
_refine_ls_number_restraints 1
_refine_ls_restrained_S_all 1.015
_refine_ls_R_factor_all 0.1439
_refine_ls_R_factor_gt 0.0604
_refine_ls_shift/su_max 0.012
_refine_ls_shift/su_mean 0.001
_refine_ls_structure_factor_coef Fsqd
_refine_ls_weighting_details 'calc w=1/[\s^2^(Fo^2^)+(0.0830P)^2^+0.3846P] where P=(Fo^2^+2Fc^2^)/3'
_refine_ls_weighting_scheme calc
_refine_ls_wR_factor_gt 0.1481
_refine_ls_wR_factor_ref 0.1924
_reflns_number_gt 3156
_reflns_number_total 7060
_reflns_threshold_expression >2sigma(I)
_cod_data_source_file b917587c.txt
_cod_data_source_block red_0m
_cod_depositor_comments
;
The following automatic conversions were performed:

'_symmetry_cell_setting' value 'Triclinic' changed to 'triclinic'
according to
/usr/data/users/saulius/automatic-downloads/retrospective/RSC/lib/dictionaries/cif_core.dic
dictionary named 'cif_core.dic' version 2.4.2 from 2011-04-26.

Automatic conversion script
Id: cif_fix_values 2281 2013-09-26 08:29:07Z andrius 
;
_cod_original_cell_volume 1523.7(4)
_cod_original_sg_symbol_H-M P-1
_cod_database_code 7215495

loop_
_symmetry_equiv_pos_as_xyz
'x, y, z'
'-x, -y, -z'

loop_
_atom_site_label
_atom_site_type_symbol
_atom_site_fract_x
_atom_site_fract_y
_atom_site_fract_z
_atom_site_U_iso_or_equiv
_atom_site_adp_type
_atom_site_occupancy
_atom_site_symmetry_multiplicity
_atom_site_calc_flag
_atom_site_refinement_flags
S1 S 0.62245(10) 0.33743(8) 1.00884(7) 0.0686(3) Uani 1 1 d .
S2 S 0.86500(11) 0.53403(9) 1.12365(7) 0.0691(3) Uani 1 1 d .
S3 S 0.75987(11) 0.64842(9) 0.84732(7) 0.0718(3) Uani 1 1 d .
S4 S 1.11950(13) 0.84195(11) 1.14080(9) 0.0935(4) Uani 1 1 d .
S5 S 0.38908(12) 0.23001(11) 0.78176(9) 0.0885(4) Uani 1 1 d .
O1 O 0.6559(3) 0.7415(2) 0.8315(2) 0.0887(8) Uani 1 1 d .
O2 O 0.8694(3) 0.6422(3) 0.77418(19) 0.0873(8) Uani 1 1 d .
C10 C 1.0341(4) 0.7102(4) 1.1597(3) 0.0743(11) Uani 1 1 d .
C7 C 1.1816(5) 0.8222(5) 1.2517(4) 0.0979(15) Uani 1 1 d .
C4 C 1.2772(5) 1.0672(4) 1.3882(3) 0.1037(15) Uani 1 1 d .
H4A H 1.3415 1.0200 1.4307 0.124 Uiso 1 1 calc R
H4B H 1.3365 1.1136 1.3388 0.124 Uiso 1 1 calc R
C5 C 1.1848(5) 0.9864(4) 1.3436(4) 0.0997(14) Uani 1 1 d .
H5A H 1.1303 0.9362 1.3933 0.120 Uiso 1 1 calc R
H5B H 1.1162 1.0333 1.3043 0.120 Uiso 1 1 calc R
C9 C 1.0562(6) 0.6558(5) 1.2470(4) 0.1101(16) Uani 1 1 d .
H9 H 1.0191 0.5825 1.2714 0.132 Uiso 1 1 calc R
C3 C 1.1941(7) 1.1458(5) 1.4408(4) 0.1265(19) Uani 1 1 d .
H3A H 1.1384 1.0997 1.4922 0.152 Uiso 1 1 calc R
H3B H 1.1266 1.1907 1.3992 0.152 Uiso 1 1 calc R
C6 C 1.2686(5) 0.9131(5) 1.2859(4) 0.1153(18) Uani 1 1 d .
H6A H 1.3456 0.8743 1.3228 0.138 Uiso 1 1 calc R
H6B H 1.3130 0.9631 1.2316 0.138 Uiso 1 1 calc R
C8 C 1.1398(6) 0.7182(6) 1.2986(4) 0.1185(18) Uani 1 1 d .
H8 H 1.1642 0.6899 1.3603 0.142 Uiso 1 1 calc R
C2 C 1.2893(9) 1.2303(6) 1.4812(5) 0.164(3) Uani 1 1 d .
H2A H 1.3498 1.1857 1.5276 0.196 Uiso 1 1 calc R
H2B H 1.3522 1.2706 1.4306 0.196 Uiso 1 1 calc R
C1 C 1.2076(11) 1.3156(8) 1.5248(7) 0.244(5) Uani 1 1 d .
H1A H 1.1471 1.3601 1.4793 0.366 Uiso 1 1 calc R
H1B H 1.2726 1.3671 1.5471 0.366 Uiso 1 1 calc R
H1C H 1.1487 1.2766 1.5770 0.366 Uiso 1 1 calc R
C15 C 0.7949(3) 0.5427(3) 1.0167(3) 0.0612(9) Uani 1 1 d .
C12 C 0.8346(4) 0.6416(3) 0.9578(3) 0.0657(9) Uani 1 1 d .
C16 C 0.6752(4) 0.5121(3) 0.8827(3) 0.0647(9) Uani 1 1 d .
C18 C 0.5859(4) 0.4430(3) 0.8383(3) 0.0674(10) Uani 1 1 d .
C17 C 0.5472(4) 0.3430(3) 0.9002(3) 0.0649(9) Uani 1 1 d .
C13 C 0.9240(4) 0.7156(3) 0.9979(3) 0.0683(10) Uani 1 1 d .
C11 C 0.9508(4) 0.6679(3) 1.0889(3) 0.0664(10) Uani 1 1 d .
C20 C 0.4591(4) 0.2450(3) 0.8873(3) 0.0706(10) Uani 1 1 d .
C19 C 0.5415(5) 0.4769(4) 0.7391(3) 0.0979(14) Uani 1 1 d .
H19A H 0.5873 0.4254 0.7004 0.147 Uiso 1 1 calc R
H19B H 0.5700 0.5558 0.7155 0.147 Uiso 1 1 calc R
H19C H 0.4386 0.4712 0.7375 0.147 Uiso 1 1 calc R
C14 C 0.9802(5) 0.8291(4) 0.9441(3) 0.0964(14) Uani 1 1 d .
H14A H 0.9514 0.8915 0.9774 0.145 Uiso 1 1 calc R
H14B H 0.9416 0.8432 0.8825 0.145 Uiso 1 1 calc R
H14C H 1.0837 0.8251 0.9379 0.145 Uiso 1 1 calc R
C23 C 0.3118(5) 0.0992(4) 0.8278(4) 0.0878(13) Uani 1 1 d .
C21 C 0.4199(5) 0.1525(4) 0.9539(3) 0.0900(13) Uani 1 1 d .
H21 H 0.4446 0.1442 1.0165 0.108 Uiso 1 1 calc R
C24 C 0.2311(5) 0.0328(4) 0.7666(4) 0.1064(16) Uani 1 1 d .
H24A H 0.1412 0.0061 0.8000 0.128 Uiso 1 1 calc R
H24B H 0.2071 0.0857 0.7098 0.128 Uiso 1 1 calc R
C22 C 0.3379(5) 0.0704(4) 0.9185(4) 0.0972(14) Uani 1 1 d .
H22 H 0.3048 0.0017 0.9555 0.117 Uiso 1 1 calc R
C25 C 0.3096(6) -0.0685(5) 0.7392(4) 0.1212(19) Uani 1 1 d .
H25A H 0.3357 -0.1202 0.7962 0.145 Uiso 1 1 calc R
H25B H 0.3985 -0.0412 0.7048 0.145 Uiso 1 1 calc R
C26 C 0.2292(6) -0.1382(5) 0.6794(4) 0.1243(19) Uani 1 1 d .
H26A H 0.1398 -0.1639 0.7139 0.149 Uiso 1 1 calc R
H26B H 0.2035 -0.0858 0.6227 0.149 Uiso 1 1 calc R
C27 C 0.2976(9) -0.2361(7) 0.6515(7) 0.235(5) Uani 1 1 d .
H27A H 0.3231 -0.2892 0.7079 0.282 Uiso 1 1 calc R
H27B H 0.3868 -0.2110 0.6165 0.282 Uiso 1 1 calc R
C28 C 0.2117(9) -0.3036(8) 0.5913(6) 0.204(4) Uani 1 1 d D
H28A H 0.1330 -0.3430 0.6303 0.245 Uiso 1 1 calc R
H28B H 0.1696 -0.2485 0.5414 0.245 Uiso 1 1 calc R
C29 C 0.2942(14) -0.3867(10) 0.5504(8) 0.350(9) Uani 1 1 d D
H29A H 0.3845 -0.3531 0.5250 0.525 Uiso 1 1 calc R
H29B H 0.2425 -0.4102 0.5007 0.525 Uiso 1 1 calc R
H29C H 0.3120 -0.4536 0.5977 0.525 Uiso 1 1 calc R
C30 C 0.7041(4) 0.4677(3) 0.9721(3) 0.0619(9) Uani 1 1 d .

loop_
_atom_site_aniso_label
_atom_site_aniso_U_11
_atom_site_aniso_U_22
_atom_site_aniso_U_33
_atom_site_aniso_U_23
_atom_site_aniso_U_13
_atom_site_aniso_U_12
S1 0.0724(6) 0.0608(6) 0.0722(6) -0.0095(5) -0.0032(5) 0.0003(5)
S2 0.0729(6) 0.0684(6) 0.0664(6) -0.0121(5) -0.0038(5) 0.0017(5)
S3 0.0719(6) 0.0695(6) 0.0708(7) -0.0021(5) -0.0044(5) -0.0009(5)
S4 0.0863(8) 0.0956(9) 0.1047(9) -0.0336(7) -0.0017(6) -0.0170(6)
S5 0.0867(8) 0.0883(8) 0.0952(8) -0.0257(6) -0.0133(6) -0.0063(6)
O1 0.0860(19) 0.0740(18) 0.099(2) 0.0065(15) -0.0129(16) 0.0115(15)
O2 0.0854(18) 0.099(2) 0.0720(18) -0.0011(15) 0.0052(15) -0.0065(16)
C10 0.066(2) 0.082(3) 0.080(3) -0.030(2) -0.001(2) 0.004(2)
C7 0.076(3) 0.123(4) 0.106(4) -0.053(3) 0.002(3) -0.004(3)
C4 0.118(4) 0.109(4) 0.089(3) -0.030(3) -0.003(3) -0.022(3)
C5 0.093(3) 0.105(4) 0.109(4) -0.040(3) 0.001(3) -0.008(3)
C9 0.143(4) 0.105(4) 0.086(4) -0.015(3) -0.031(3) -0.030(3)
C3 0.161(5) 0.119(4) 0.105(4) -0.035(4) -0.003(4) -0.022(4)
C6 0.082(3) 0.146(5) 0.135(5) -0.069(4) 0.000(3) -0.018(3)
C8 0.141(5) 0.136(5) 0.087(4) -0.032(3) -0.037(3) -0.018(4)
C2 0.220(7) 0.145(6) 0.144(6) -0.073(5) -0.001(5) -0.023(5)
C1 0.318(13) 0.204(9) 0.243(11) -0.117(9) -0.062(9) 0.010(9)
C15 0.056(2) 0.061(2) 0.067(2) -0.0139(19) 0.0001(17) 0.0066(17)
C12 0.064(2) 0.060(2) 0.072(2) -0.0089(19) 0.0033(18) 0.0024(18)
C16 0.066(2) 0.063(2) 0.065(2) -0.0073(18) -0.0056(18) 0.0049(18)
C18 0.058(2) 0.072(3) 0.072(3) -0.013(2) -0.0057(19) 0.0084(19)
C17 0.059(2) 0.060(2) 0.077(3) -0.016(2) -0.0025(18) 0.0053(18)
C13 0.060(2) 0.065(2) 0.081(3) -0.016(2) 0.004(2) -0.0010(18)
C11 0.060(2) 0.067(2) 0.074(3) -0.019(2) 0.0035(19) 0.0067(18)
C20 0.057(2) 0.068(3) 0.090(3) -0.025(2) -0.001(2) 0.0071(19)
C19 0.105(3) 0.101(3) 0.086(3) -0.001(3) -0.025(3) -0.012(3)
C14 0.109(3) 0.085(3) 0.092(3) -0.002(2) -0.007(3) -0.026(3)
C23 0.075(3) 0.083(3) 0.112(4) -0.035(3) -0.008(3) -0.003(2)
C21 0.100(3) 0.079(3) 0.093(3) -0.015(3) -0.008(3) -0.016(3)
C24 0.095(3) 0.099(4) 0.134(4) -0.042(3) -0.008(3) -0.019(3)
C22 0.102(3) 0.075(3) 0.116(4) -0.014(3) -0.010(3) -0.019(3)
C25 0.111(4) 0.116(4) 0.156(5) -0.075(4) -0.025(4) 0.009(3)
C26 0.125(4) 0.125(5) 0.137(5) -0.056(4) -0.017(4) -0.007(4)
C27 0.243(9) 0.192(8) 0.327(12) -0.181(9) -0.144(9) 0.092(7)
C28 0.256(9) 0.173(7) 0.223(9) -0.123(7) -0.107(7) 0.052(7)
C29 0.54(2) 0.256(13) 0.306(15) -0.142(12) -0.290(16) 0.128(14)
C30 0.056(2) 0.059(2) 0.071(3) -0.0135(19) 0.0006(18) 0.0069(17)

loop_
_atom_type_symbol
_atom_type_description
_atom_type_scat_dispersion_real
_atom_type_scat_dispersion_imag
_atom_type_scat_source
C C 0.0033 0.0016 'International Tables Vol C Tables 4.2.6.8 and 6.1.1.4'
H H 0.0000 0.0000 'International Tables Vol C Tables 4.2.6.8 and 6.1.1.4'
O O 0.0106 0.0060 'International Tables Vol C Tables 4.2.6.8 and 6.1.1.4'
S S 0.1246 0.1234 'International Tables Vol C Tables 4.2.6.8 and 6.1.1.4'

loop_
_geom_angle_atom_site_label_1
_geom_angle_atom_site_label_2
_geom_angle_atom_site_label_3
_geom_angle
C30 S1 C17 91.35(18)
C15 S2 C11 91.25(19)
O1 S3 O2 117.31(17)
O1 S3 C12 110.92(18)
O2 S3 C12 111.50(17)
O1 S3 C16 111.30(17)
O2 S3 C16 111.08(18)
C12 S3 C16 91.93(18)
C7 S4 C10 93.2(3)
C23 S5 C20 92.9(2)
C9 C10 C11 127.1(4)
C9 C10 S4 109.2(3)
C11 C10 S4 123.7(3)
C8 C7 C6 128.4(5)
C8 C7 S4 109.5(4)
C6 C7 S4 122.1(5)
C3 C4 C5 114.0(4)
C6 C5 C4 113.6(4)
C10 C9 C8 114.2(5)
C4 C3 C2 113.0(5)
C5 C6 C7 114.2(4)
C7 C8 C9 114.0(5)
C1 C2 C3 113.2(7)
C12 C15 C30 112.8(3)
C12 C15 S2 112.0(3)
C30 C15 S2 135.2(3)
C15 C12 C13 114.5(4)
C15 C12 S3 110.9(3)
C13 C12 S3 134.6(3)
C30 C16 C18 115.2(4)
C30 C16 S3 110.6(3)
C18 C16 S3 134.3(3)
C17 C18 C16 110.0(3)
C17 C18 C19 126.6(4)
C16 C18 C19 123.4(4)
C18 C17 C20 130.7(4)
C18 C17 S1 111.8(3)
C20 C17 S1 117.6(3)
C11 C13 C12 110.5(4)
C11 C13 C14 126.8(4)
C12 C13 C14 122.7(4)
C13 C11 C10 131.5(4)
C13 C11 S2 111.8(3)
C10 C11 S2 116.7(3)
C21 C20 C17 126.8(4)
C21 C20 S5 109.4(3)
C17 C20 S5 123.8(3)
C22 C23 C24 129.0(5)
C22 C23 S5 110.4(4)
C24 C23 S5 120.6(4)
C20 C21 C22 113.1(4)
C25 C24 C23 114.7(4)
C23 C22 C21 114.3(5)
C24 C25 C26 115.7(4)
C27 C26 C25 118.4(5)
C26 C27 C28 116.3(6)
C29 C28 C27 113.8(8)
C16 C30 C15 113.7(3)
C16 C30 S1 111.7(3)
C15 C30 S1 134.5(3)

loop_
_geom_bond_atom_site_label_1
_geom_bond_atom_site_label_2
_geom_bond_distance
S1 C30 1.696(4)
S1 C17 1.735(4)
S2 C15 1.687(4)
S2 C11 1.746(4)
S3 O1 1.431(3)
S3 O2 1.433(3)
S3 C12 1.755(4)
S3 C16 1.766(4)
S4 C7 1.701(5)
S4 C10 1.712(4)
S5 C23 1.708(5)
S5 C20 1.717(4)
C10 C9 1.332(6)
C10 C11 1.462(5)
C7 C8 1.336(7)
C7 C6 1.502(6)
C4 C3 1.462(6)
C4 C5 1.522(6)
C5 C6 1.468(6)
C9 C8 1.392(7)
C3 C2 1.536(8)
C2 C1 1.440(9)
C15 C12 1.353(5)
C15 C30 1.466(5)
C12 C13 1.414(5)
C16 C30 1.341(5)
C16 C18 1.411(5)
C18 C17 1.381(5)
C18 C19 1.492(5)
C17 C20 1.456(5)
C13 C11 1.366(5)
C13 C14 1.500(5)
C20 C21 1.356(6)
C23 C22 1.323(6)
C23 C24 1.499(6)
C21 C22 1.406(6)
C24 C25 1.468(6)
C25 C26 1.508(6)
C26 C27 1.395(7)
C27 C28 1.524(9)
C28 C29 1.405(8)
